data_7205980
loop_
_publ_author_name
'Liu, Qing-Xiang'
'Yu, Jie'
'Zhao, Xiao-Jun'
'Liu, Shu-Weng'
'Yang, Xiao-Qiong'
'Li, Kang-Ying'
'Wang, Xiu-Guang'

_publ_section_title
;
 Mercury(ii), copper(ii) and silver(i) complexes with ether or diether
 functionalized bis-NHC ligands: synthesis and structural studies
;
_journal_issue 12
_journal_name_full CrystEngComm
_journal_page_first 4086
_journal_paper_doi 10.1039/c1ce05134b
_journal_volume 13
_journal_year 2011
_chemical_formula_sum 'C24 H32 Hg2 I4 N4 O2 S'
_chemical_formula_weight 1349.38
_chemical_name_systematic
;
?
;
_space_group_IT_number 14
_symmetry_cell_setting monoclinic
_symmetry_space_group_name_Hall '-P 2ybc'
_symmetry_space_group_name_H-M 'P 1 21/c 1'
_atom_sites_solution_hydrogens geom
_atom_sites_solution_primary direct
_atom_sites_solution_secondary difmap
_audit_creation_method SHELXL-97
_audit_update_record
;
2011-03-14 # Formatted by publCIF
;
_cell_angle_alpha 90.00
_cell_angle_beta 117.849(12)
_cell_angle_gamma 90.00
_cell_formula_units_Z 4
_cell_length_a 11.475(3)
_cell_length_b 17.199(5)
_cell_length_c 19.604(4)
_cell_measurement_reflns_used 6079
_cell_measurement_temperature 296(2)
_cell_measurement_theta_max 27.61
_cell_measurement_theta_min 2.33
_cell_volume 3420.9(16)
_computing_cell_refinement 'Bruker SMART'
_computing_data_collection 'Bruker SMART'
_computing_data_reduction 'Bruker SAINT'
_computing_molecular_graphics 'Bruker SHELXTL'
_computing_publication_material 'Bruker SHELXTL'
_computing_structure_refinement 'SHELXL-97 (Sheldrick, 1997)'
_computing_structure_solution 'SHELXS-97 (Sheldrick, 1990)'
_diffrn_ambient_temperature 296(2)
_diffrn_measured_fraction_theta_full 0.999
_diffrn_measured_fraction_theta_max 0.999
_diffrn_measurement_device_type 'CCD area detector'
_diffrn_measurement_method 'phi and omega scans'
_diffrn_radiation_monochromator graphite
_diffrn_radiation_source 'fine-focus sealed tube'
_diffrn_radiation_type MoK\a
_diffrn_radiation_wavelength 0.71073
_diffrn_reflns_av_R_equivalents 0.1456
_diffrn_reflns_av_sigmaI/netI 0.1338
_diffrn_reflns_limit_h_max 10
_diffrn_reflns_limit_h_min -13
_diffrn_reflns_limit_k_max 20
_diffrn_reflns_limit_k_min -16
_diffrn_reflns_limit_l_max 23
_diffrn_reflns_limit_l_min -19
_diffrn_reflns_number 16489
_diffrn_reflns_theta_full 25.03
_diffrn_reflns_theta_max 25.03
_diffrn_reflns_theta_min 1.67
_exptl_absorpt_coefficient_mu 12.662
_exptl_absorpt_correction_T_max 0.132
_exptl_absorpt_correction_T_min 0.067
_exptl_absorpt_correction_type multi-scan
_exptl_absorpt_process_details SADABS
_exptl_crystal_colour COLORLESS
_exptl_crystal_density_diffrn 2.620
_exptl_crystal_density_meas ?
_exptl_crystal_density_method 'not measured'
_exptl_crystal_description BLCOK
_exptl_crystal_F_000 2432
_exptl_crystal_size_max 0.24
_exptl_crystal_size_mid 0.22
_exptl_crystal_size_min 0.16
_refine_diff_density_max 4.411
_refine_diff_density_min -4.569
_refine_diff_density_rms 0.439
_refine_ls_extinction_coef 0.00176(19)
_refine_ls_extinction_expression Fc^*^=kFc[1+0.001xFc^2^\l^3^/sin(2\q)]^-1/4^
_refine_ls_extinction_method SHELXL
_refine_ls_goodness_of_fit_ref 1.002
_refine_ls_hydrogen_treatment constr
_refine_ls_matrix_type full
_refine_ls_number_parameters 373
_refine_ls_number_reflns 6044
_refine_ls_number_restraints 42
_refine_ls_restrained_S_all 0.999
_refine_ls_R_factor_all 0.1002
_refine_ls_R_factor_gt 0.0807
_refine_ls_shift/su_max 0.002
_refine_ls_shift/su_mean 0.000
_refine_ls_structure_factor_coef Fsqd
_refine_ls_weighting_details 'calc w=1/[\s^2^(Fo^2^)+(0.1263P)^2^+0.0000P] where P=(Fo^2^+2Fc^2^)/3'
_refine_ls_weighting_scheme calc
_refine_ls_wR_factor_gt 0.1920
_refine_ls_wR_factor_ref 0.2077
_reflns_number_gt 4501
_reflns_number_total 6044
_reflns_threshold_expression >2sigma(I)
_cod_data_source_file c1ce05134b.txt
_cod_data_source_block 080310c
_cod_depositor_comments
;
The following automatic conversions were performed:
'_symmetry_cell_setting' value 'Monoclinic' changed to 'monoclinic'
according to '/home/saulius/struct/CIF-dictionaries/cif_core.dic'
dictionary named 'cif_core.dic' version 2.4.1 from
2010-06-29.

'_exptl_absorpt_correction_type' value 'MULTI-SCAN' changed
to 'multi-scan' according to
'/home/saulius/struct/CIF-dictionaries/cif_core.dic' dictionary named
'cif_core.dic' version 2.4.1 from 2010-06-29.

Automatic conversion script
Id: cif_fix_enum 1555 2011-01-17 13:19:09Z saulius 

The following automatic conversions were performed:

'_exptl_crystal_density_meas' value 'NONE' was changed to '?' - the
value is perceived as not measured.

Automatic conversion script
Id: cif_fix_values 3008 2015-01-20 13:52:24Z robertas 
;
_cod_original_cell_volume 3420.9(15)
_cod_original_sg_symbol_H-M P2(1)/c
_cod_database_code 7205980

loop_
_symmetry_equiv_pos_as_xyz
'x, y, z'
'-x, y+1/2, -z+1/2'
'-x, -y, -z'
'x, -y-1/2, z-1/2'

loop_
_atom_site_label
_atom_site_type_symbol
_atom_site_fract_x
_atom_site_fract_y
_atom_site_fract_z
_atom_site_U_iso_or_equiv
_atom_site_adp_type
_atom_site_occupancy
_atom_site_symmetry_multiplicity
_atom_site_calc_flag
_atom_site_refinement_flags
_atom_site_disorder_assembly
_atom_site_disorder_group
Hg1 Hg 0.94099(6) 0.84113(4) 0.70318(3) 0.0313(3) Uani 1 1 d . . .
Hg2 Hg 0.84193(6) 0.58601(4) 0.74053(4) 0.0395(3) Uani 1 1 d . . .
I1 I 0.67510(15) 0.63586(9) 0.59412(7) 0.0664(5) Uani 1 1 d . . .
I2 I 0.92697(12) 0.72047(7) 0.83346(6) 0.0440(4) Uani 1 1 d . . .
I3 I 0.76076(12) 0.48260(7) 0.81759(7) 0.0455(4) Uani 1 1 d . . .
I4 I 1.05051(10) 0.51338(6) 0.72581(7) 0.0407(3) Uani 1 1 d . . .
O1 O 0.9583(12) 0.8232(7) 0.5710(7) 0.043(3) Uani 1 1 d . . .
N1 N 0.6297(12) 0.8553(7) 0.6103(7) 0.025(3) Uani 1 1 d . . .
N2 N 0.7323(12) 0.9078(6) 0.5526(7) 0.023(3) Uani 1 1 d . . .
N3 N 1.1664(12) 0.7486(7) 0.7072(7) 0.028(3) Uani 1 1 d U . .
N4 N 1.2406(13) 0.8144(7) 0.8128(7) 0.034(3) Uani 1 1 d . . .
C1 C 0.582(3) 0.8824(13) 0.7151(13) 0.071(7) Uani 1 1 d . . .
H1A H 0.6652 0.9047 0.7503 0.107 Uiso 1 1 calc R . .
H1B H 0.5415 0.8598 0.7438 0.107 Uiso 1 1 calc R . .
H1C H 0.5254 0.9221 0.6816 0.107 Uiso 1 1 calc R . .
C2 C 0.6024(17) 0.8214(9) 0.6686(10) 0.035(4) Uani 1 1 d . . .
H2A H 0.6755 0.7885 0.7021 0.042 Uiso 1 1 calc R . .
H2B H 0.5242 0.7892 0.6441 0.042 Uiso 1 1 calc R . .
C3 C 0.5351(15) 0.8763(8) 0.5373(9) 0.029(3) Uani 1 1 d . . .
C4 C 0.3997(15) 0.8691(9) 0.5012(10) 0.034(4) Uani 1 1 d . . .
H4 H 0.3566 0.8475 0.5268 0.041 Uiso 1 1 calc R . .
C5 C 0.3305(16) 0.8948(10) 0.4265(11) 0.042(4) Uani 1 1 d . . .
H5 H 0.2392 0.8899 0.4003 0.051 Uiso 1 1 calc R . .
C6 C 0.3970(18) 0.9280(9) 0.3901(9) 0.038(4) Uani 1 1 d . . .
H6 H 0.3477 0.9459 0.3398 0.046 Uiso 1 1 calc R . .
C7 C 0.5312(17) 0.9359(9) 0.4240(9) 0.034(4) Uani 1 1 d . . .
H7 H 0.5742 0.9569 0.3981 0.041 Uiso 1 1 calc R . .
C8 C 0.5999(14) 0.9099(8) 0.5013(8) 0.023(3) Uani 1 1 d . . .
C9 C 0.7494(15) 0.8724(9) 0.6193(9) 0.028(3) Uani 1 1 d . . .
C10 C 0.8379(14) 0.9397(9) 0.5376(10) 0.033(4) Uani 1 1 d . . .
H10A H 0.9031 0.9644 0.5844 0.040 Uiso 1 1 calc R . .
H10B H 0.8001 0.9797 0.4984 0.040 Uiso 1 1 calc R . .
C11 C 0.9065(15) 0.8821(9) 0.5118(9) 0.032(3) Uani 1 1 d . . .
H11A H 0.8452 0.8594 0.4627 0.038 Uiso 1 1 calc R . .
H11B H 0.9773 0.9069 0.5060 0.038 Uiso 1 1 calc R . .
C12 C 1.0445(17) 0.7683(10) 0.5662(9) 0.036(4) Uani 1 1 d . . .
H12A H 1.1230 0.7934 0.5700 0.043 Uiso 1 1 calc R . .
H12B H 1.0020 0.7402 0.5178 0.043 Uiso 1 1 calc R . .
C13 C 1.0786(16) 0.7146(9) 0.6329(9) 0.034(4) Uani 1 1 d . . .
H13A H 0.9979 0.6986 0.6333 0.041 Uiso 1 1 calc R . .
H13B H 1.1197 0.6684 0.6254 0.041 Uiso 1 1 calc R . .
C14 C 1.3058(14) 0.7376(9) 0.7464(9) 0.028(3) Uani 1 1 d . . .
C15 C 1.3842(17) 0.6919(10) 0.7270(11) 0.042(4) Uani 1 1 d . . .
H15 H 1.3503 0.6633 0.6815 0.051 Uiso 1 1 calc R . .
C16 C 1.519(2) 0.6912(12) 0.7808(14) 0.058(6) Uani 1 1 d . . .
H16 H 1.5778 0.6620 0.7707 0.069 Uiso 1 1 calc R . .
C17 C 1.5663(16) 0.7340(10) 0.8491(13) 0.051(5) Uani 1 1 d . . .
H17 H 1.6562 0.7331 0.8830 0.061 Uiso 1 1 calc R . .
C18 C 1.4847(18) 0.7779(10) 0.8689(12) 0.050(5) Uani 1 1 d . . .
H18 H 1.5173 0.8066 0.9143 0.060 Uiso 1 1 calc R . .
C19 C 1.3493(16) 0.7760(9) 0.8156(10) 0.037(4) Uani 1 1 d . . .
C20 C 1.2461(18) 0.8672(10) 0.8739(10) 0.044(4) Uani 1 1 d . . .
H20A H 1.1623 0.8940 0.8551 0.053 Uiso 1 1 calc R . .
H20B H 1.3136 0.9061 0.8844 0.053 Uiso 1 1 calc R . .
C21 C 1.275(2) 0.8260(14) 0.9481(13) 0.070(6) Uani 1 1 d . . .
H21A H 1.2110 0.7859 0.9379 0.105 Uiso 1 1 calc R . .
H21B H 1.2718 0.8626 0.9840 0.105 Uiso 1 1 calc R . .
H21C H 1.3616 0.8033 0.9696 0.105 Uiso 1 1 calc R . .
C22 C 1.1332(12) 0.7979(7) 0.7490(7) 0.017(3) Uani 1 1 d . . .
S1 S 0.7451(11) 1.0036(5) 0.8870(6) 0.078(3) Uani 0.70 1 d PD A 1
O2 O 0.800(2) 1.0771(8) 0.9251(15) 0.075(9) Uani 0.70 1 d PD A 1
C23 C 0.599(2) 0.982(2) 0.895(2) 0.091(17) Uani 0.70 1 d PD A 1
H23A H 0.5323 1.0200 0.8663 0.136 Uiso 0.70 1 calc PR A 1
H23B H 0.6185 0.9834 0.9479 0.136 Uiso 0.70 1 calc PR A 1
H23C H 0.5675 0.9313 0.8739 0.136 Uiso 0.70 1 calc PR A 1
C24 C 0.849(3) 0.9256(13) 0.944(2) 0.11(2) Uani 0.70 1 d PD A 1
H24A H 0.9331 0.9295 0.9450 0.171 Uiso 0.70 1 calc PR A 1
H24B H 0.8085 0.8768 0.9210 0.171 Uiso 0.70 1 calc PR A 1
H24C H 0.8594 0.9286 0.9952 0.171 Uiso 0.70 1 calc PR A 1
S1' S 0.777(2) 1.0097(12) 0.9641(12) 0.069(5) Uani 0.30 1 d PDU B 2
O2' O 0.844(5) 1.069(3) 0.943(3) 0.06(2) Uani 0.30 1 d PDU B 2
C23' C 0.607(3) 1.005(4) 0.894(4) 0.06(3) Uani 0.30 1 d PDU B 2
H23D H 0.5646 1.0531 0.8934 0.093 Uiso 0.30 1 calc PR B 2
H23E H 0.5652 0.9631 0.9062 0.093 Uiso 0.30 1 calc PR B 2
H23F H 0.6005 0.9962 0.8436 0.093 Uiso 0.30 1 calc PR B 2
C24' C 0.830(7) 0.915(2) 0.952(5) 0.09(4) Uani 0.30 1 d PDU B 2
H24D H 0.9227 0.9094 0.9865 0.128 Uiso 0.30 1 calc PR B 2
H24E H 0.8151 0.9095 0.8997 0.128 Uiso 0.30 1 calc PR B 2
H24F H 0.7817 0.8763 0.9630 0.128 Uiso 0.30 1 calc PR B 2

loop_
_atom_site_aniso_label
_atom_site_aniso_U_11
_atom_site_aniso_U_22
_atom_site_aniso_U_33
_atom_site_aniso_U_23
_atom_site_aniso_U_13
_atom_site_aniso_U_12
Hg1 0.0356(4) 0.0348(4) 0.0230(4) 0.0045(2) 0.0134(3) 0.0096(2)
Hg2 0.0461(4) 0.0342(4) 0.0353(4) 0.0047(3) 0.0167(3) 0.0037(3)
I1 0.0801(10) 0.0673(10) 0.0283(7) 0.0018(6) 0.0057(6) 0.0295(7)
I2 0.0667(8) 0.0357(6) 0.0268(6) -0.0024(5) 0.0194(5) -0.0173(5)
I3 0.0599(7) 0.0346(7) 0.0554(8) -0.0013(5) 0.0382(6) -0.0028(5)
I4 0.0392(6) 0.0307(6) 0.0537(8) 0.0115(5) 0.0230(5) 0.0055(4)
O1 0.065(8) 0.037(7) 0.040(7) 0.018(6) 0.036(6) 0.018(6)
N1 0.039(7) 0.021(6) 0.024(7) 0.008(5) 0.021(5) 0.012(5)
N2 0.035(6) 0.014(6) 0.020(6) -0.003(5) 0.014(5) 0.003(5)
N3 0.030(4) 0.021(4) 0.029(5) 0.006(4) 0.011(3) 0.008(4)
N4 0.050(8) 0.021(7) 0.027(7) 0.014(6) 0.014(6) 0.007(6)
C1 0.13(2) 0.053(13) 0.067(15) 0.009(12) 0.077(16) 0.003(14)
C2 0.052(10) 0.026(8) 0.040(10) 0.009(7) 0.032(8) 0.015(7)
C3 0.034(8) 0.014(7) 0.045(10) -0.003(7) 0.024(7) 0.002(6)
C4 0.036(8) 0.021(8) 0.051(11) 0.004(7) 0.026(8) 0.001(7)
C5 0.032(8) 0.027(9) 0.053(11) -0.014(9) 0.008(8) 0.004(7)
C6 0.059(11) 0.020(8) 0.021(8) -0.009(7) 0.007(7) 0.011(8)
C7 0.050(10) 0.022(8) 0.028(9) 0.004(7) 0.015(7) 0.015(7)
C8 0.037(8) 0.011(7) 0.027(8) -0.002(6) 0.020(6) 0.004(6)
C9 0.040(8) 0.023(8) 0.028(8) 0.005(7) 0.022(7) 0.002(6)
C10 0.028(7) 0.021(8) 0.043(10) 0.007(7) 0.010(7) 0.004(6)
C11 0.034(8) 0.036(9) 0.033(9) -0.001(7) 0.021(7) -0.001(7)
C12 0.048(9) 0.035(9) 0.025(8) 0.010(7) 0.017(7) 0.013(8)
C13 0.041(8) 0.026(8) 0.035(9) -0.011(7) 0.018(7) 0.008(7)
C14 0.032(7) 0.025(8) 0.032(9) 0.010(7) 0.019(7) 0.009(6)
C15 0.051(10) 0.025(9) 0.062(12) 0.022(8) 0.037(9) 0.010(8)
C16 0.059(11) 0.040(11) 0.086(17) 0.048(12) 0.043(12) 0.021(10)
C17 0.029(8) 0.029(9) 0.083(15) 0.023(10) 0.016(9) 0.005(7)
C18 0.048(10) 0.026(9) 0.058(12) 0.029(9) 0.010(9) 0.001(8)
C19 0.038(9) 0.022(8) 0.042(10) 0.009(7) 0.012(7) 0.004(7)
C20 0.056(10) 0.034(10) 0.036(10) 0.017(8) 0.016(8) 0.025(8)
C21 0.083(16) 0.070(15) 0.056(14) -0.024(12) 0.032(12) -0.008(13)
C22 0.027(6) 0.014(7) 0.011(6) 0.000(5) 0.009(5) -0.001(5)
S1 0.112(8) 0.052(5) 0.089(7) -0.001(5) 0.062(6) -0.011(5)
O2 0.063(17) 0.038(13) 0.12(2) 0.019(13) 0.043(18) -0.005(12)
C23 0.09(3) 0.06(3) 0.09(3) -0.03(2) 0.01(2) 0.00(2)
C24 0.10(3) 0.031(18) 0.23(7) 0.01(3) 0.09(4) -0.001(19)
S1' 0.072(6) 0.069(7) 0.067(7) 0.002(5) 0.034(5) 0.000(4)
O2' 0.06(2) 0.06(2) 0.06(2) 0.001(5) 0.028(11) 0.001(5)
C23' 0.06(3) 0.06(3) 0.06(3) 0.000(5) 0.029(13) 0.000(5)
C24' 0.08(4) 0.09(4) 0.09(4) 0.000(5) 0.040(18) 0.000(5)

loop_
_atom_type_symbol
_atom_type_description
_atom_type_scat_dispersion_real
_atom_type_scat_dispersion_imag
_atom_type_scat_source
C C 0.0033 0.0016 'International Tables Vol C Tables 4.2.6.8 and 6.1.1.4'
H H 0.0000 0.0000 'International Tables Vol C Tables 4.2.6.8 and 6.1.1.4'
N N 0.0061 0.0033 'International Tables Vol C Tables 4.2.6.8 and 6.1.1.4'
O O 0.0106 0.0060 'International Tables Vol C Tables 4.2.6.8 and 6.1.1.4'
S S 0.1246 0.1234 'International Tables Vol C Tables 4.2.6.8 and 6.1.1.4'
I I -0.4742 1.8119 'International Tables Vol C Tables 4.2.6.8 and 6.1.1.4'
Hg Hg -2.3894 9.2266 'International Tables Vol C Tables 4.2.6.8 and 6.1.1.4'

loop_
_geom_angle_atom_site_label_1
_geom_angle_atom_site_label_2
_geom_angle_atom_site_label_3
_geom_angle
_geom_angle_site_symmetry_1
_geom_angle_site_symmetry_3
_geom_angle_publ_flag
C22 Hg1 C9 158.7(5) . . ?
C22 Hg1 I4 108.9(3) . 2_756 ?
C9 Hg1 I4 85.0(4) . 2_756 ?
I1 Hg2 I3 121.70(6) . . ?
I1 Hg2 I2 106.36(5) . . ?
I3 Hg2 I2 106.14(4) . . ?
I1 Hg2 I4 103.98(5) . . ?
I3 Hg2 I4 106.79(4) . . ?
I2 Hg2 I4 111.94(5) . . ?
Hg2 I4 Hg1 102.46(4) . 2_746 ?
C12 O1 C11 117.2(12) . . ?
C9 N1 C3 110.0(12) . . ?
C9 N1 C2 125.2(13) . . ?
C3 N1 C2 124.8(13) . . ?
C9 N2 C8 109.1(12) . . ?
C9 N2 C10 126.1(12) . . ?
C8 N2 C10 124.9(12) . . ?
C22 N3 C14 108.6(12) . . ?
C22 N3 C13 126.9(12) . . ?
C14 N3 C13 124.4(12) . . ?
C22 N4 C19 111.2(13) . . ?
C22 N4 C20 124.7(14) . . ?
C19 N4 C20 124.1(14) . . ?
C2 C1 H1A 109.5 . . ?
C2 C1 H1B 109.5 . . ?
H1A C1 H1B 109.5 . . ?
C2 C1 H1C 109.5 . . ?
H1A C1 H1C 109.5 . . ?
H1B C1 H1C 109.5 . . ?
N1 C2 C1 111.0(14) . . ?
N1 C2 H2A 109.4 . . ?
C1 C2 H2A 109.4 . . ?
N1 C2 H2B 109.4 . . ?
C1 C2 H2B 109.4 . . ?
H2A C2 H2B 108.0 . . ?
C8 C3 C4 121.8(15) . . ?
C8 C3 N1 107.0(13) . . ?
C4 C3 N1 131.3(15) . . ?
C5 C4 C3 118.0(16) . . ?
C5 C4 H4 121.0 . . ?
C3 C4 H4 121.0 . . ?
C4 C5 C6 119.8(15) . . ?
C4 C5 H5 120.1 . . ?
C6 C5 H5 120.1 . . ?
C7 C6 C5 123.7(16) . . ?
C7 C6 H6 118.1 . . ?
C5 C6 H6 118.1 . . ?
C6 C7 C8 115.2(16) . . ?
C6 C7 H7 122.4 . . ?
C8 C7 H7 122.4 . . ?
C3 C8 N2 107.0(13) . . ?
C3 C8 C7 121.4(15) . . ?
N2 C8 C7 131.6(14) . . ?
N1 C9 N2 107.0(12) . . ?
N1 C9 Hg1 132.9(10) . . ?
N2 C9 Hg1 119.3(10) . . ?
N2 C10 C11 115.6(13) . . ?
N2 C10 H10A 108.4 . . ?
C11 C10 H10A 108.4 . . ?
N2 C10 H10B 108.4 . . ?
C11 C10 H10B 108.4 . . ?
H10A C10 H10B 107.4 . . ?
O1 C11 C10 106.1(13) . . ?
O1 C11 H11A 110.5 . . ?
C10 C11 H11A 110.5 . . ?
O1 C11 H11B 110.5 . . ?
C10 C11 H11B 110.5 . . ?
H11A C11 H11B 108.7 . . ?
O1 C12 C13 105.2(13) . . ?
O1 C12 H12A 110.7 . . ?
C13 C12 H12A 110.7 . . ?
O1 C12 H12B 110.7 . . ?
C13 C12 H12B 110.7 . . ?
H12A C12 H12B 108.8 . . ?
N3 C13 C12 113.8(14) . . ?
N3 C13 H13A 108.8 . . ?
C12 C13 H13A 108.8 . . ?
N3 C13 H13B 108.8 . . ?
C12 C13 H13B 108.8 . . ?
H13A C13 H13B 107.7 . . ?
C15 C14 C19 124.4(15) . . ?
C15 C14 N3 129.8(15) . . ?
C19 C14 N3 105.4(13) . . ?
C14 C15 C16 115.5(19) . . ?
C14 C15 H15 122.3 . . ?
C16 C15 H15 122.3 . . ?
C17 C16 C15 120.6(19) . . ?
C17 C16 H16 119.7 . . ?
C15 C16 H16 119.7 . . ?
C18 C17 C16 123.0(17) . . ?
C18 C17 H17 118.5 . . ?
C16 C17 H17 118.5 . . ?
C17 C18 C19 115.7(19) . . ?
C17 C18 H18 122.2 . . ?
C19 C18 H18 122.2 . . ?
C14 C19 N4 106.5(13) . . ?
C14 C19 C18 120.5(17) . . ?
N4 C19 C18 132.6(17) . . ?
N4 C20 C21 113.4(15) . . ?
N4 C20 H20A 108.9 . . ?
C21 C20 H20A 108.9 . . ?
N4 C20 H20B 108.9 . . ?
C21 C20 H20B 108.9 . . ?
H20A C20 H20B 107.7 . . ?
C20 C21 H21A 109.5 . . ?
C20 C21 H21B 109.5 . . ?
H21A C21 H21B 109.5 . . ?
C20 C21 H21C 109.5 . . ?
H21A C21 H21C 109.5 . . ?
H21B C21 H21C 109.5 . . ?
N4 C22 N3 107.9(12) . . ?
N4 C22 Hg1 131.7(11) . . ?
N3 C22 Hg1 120.1(9) . . ?
O2 S1 C23 109.6(9) . . ?
O2 S1 C24 109.3(9) . . ?
C23 S1 C24 99.7(7) . . ?
S1 C23 H23A 109.5 . . ?
S1 C23 H23B 109.5 . . ?
H23A C23 H23B 109.5 . . ?
S1 C23 H23C 109.5 . . ?
H23A C23 H23C 109.5 . . ?
H23B C23 H23C 109.5 . . ?
S1 C24 H24A 109.5 . . ?
S1 C24 H24B 109.5 . . ?
H24A C24 H24B 109.5 . . ?
S1 C24 H24C 109.5 . . ?
H24A C24 H24C 109.5 . . ?
H24B C24 H24C 109.5 . . ?
O2' S1' C24' 110.0(10) . . ?
O2' S1' C23' 109.9(10) . . ?
C24' S1' C23' 99.9(8) . . ?
S1' C23' H23D 109.5 . . ?
S1' C23' H23E 109.5 . . ?
H23D C23' H23E 109.5 . . ?
S1' C23' H23F 109.5 . . ?
H23D C23' H23F 109.5 . . ?
H23E C23' H23F 109.5 . . ?
S1' C24' H24D 109.5 . . ?
S1' C24' H24E 109.5 . . ?
H24D C24' H24E 109.5 . . ?
S1' C24' H24F 109.5 . . ?
H24D C24' H24F 109.5 . . ?
H24E C24' H24F 109.5 . . ?

loop_
_geom_bond_atom_site_label_1
_geom_bond_atom_site_label_2
_geom_bond_distance
_geom_bond_site_symmetry_2
_geom_bond_publ_flag
Hg1 C22 2.091(13) . ?
Hg1 C9 2.109(15) . ?
Hg1 I4 3.2554(15) 2_756 ?
Hg2 I1 2.7395(15) . ?
Hg2 I3 2.7617(14) . ?
Hg2 I2 2.8211(14) . ?
Hg2 I4 2.8315(14) . ?
I4 Hg1 3.2554(15) 2_746 ?
O1 C12 1.402(19) . ?
O1 C11 1.442(19) . ?
N1 C9 1.334(19) . ?
N1 C3 1.38(2) . ?
N1 C2 1.441(19) . ?
N2 C9 1.371(18) . ?
N2 C8 1.376(19) . ?
N2 C10 1.48(2) . ?
N3 C22 1.352(17) . ?
N3 C14 1.427(19) . ?
N3 C13 1.453(19) . ?
N4 C22 1.312(18) . ?
N4 C19 1.39(2) . ?
N4 C20 1.48(2) . ?
C1 C2 1.48(3) . ?
C1 H1A 0.9600 . ?
C1 H1B 0.9600 . ?
C1 H1C 0.9600 . ?
C2 H2A 0.9700 . ?
C2 H2B 0.9700 . ?
C3 C8 1.37(2) . ?
C3 C4 1.38(2) . ?
C4 C5 1.37(2) . ?
C4 H4 0.9300 . ?
C5 C6 1.39(3) . ?
C5 H5 0.9300 . ?
C6 C7 1.37(2) . ?
C6 H6 0.9300 . ?
C7 C8 1.41(2) . ?
C7 H7 0.9300 . ?
C10 C11 1.49(2) . ?
C10 H10A 0.9700 . ?
C10 H10B 0.9700 . ?
C11 H11A 0.9700 . ?
C11 H11B 0.9700 . ?
C12 C13 1.50(2) . ?
C12 H12A 0.9700 . ?
C12 H12B 0.9700 . ?
C13 H13A 0.9700 . ?
C13 H13B 0.9700 . ?
C14 C15 1.38(2) . ?
C14 C19 1.38(2) . ?
C15 C16 1.41(3) . ?
C15 H15 0.9300 . ?
C16 C17 1.40(3) . ?
C16 H16 0.9300 . ?
C17 C18 1.39(3) . ?
C17 H17 0.9300 . ?
C18 C19 1.41(2) . ?
C18 H18 0.9300 . ?
C20 C21 1.51(3) . ?
C20 H20A 0.9700 . ?
C20 H20B 0.9700 . ?
C21 H21A 0.9600 . ?
C21 H21B 0.9600 . ?
C21 H21C 0.9600 . ?
S1 O2 1.453(10) . ?
S1 C23 1.791(10) . ?
S1 C24 1.792(10) . ?
C23 H23A 0.9600 . ?
C23 H23B 0.9600 . ?
C23 H23C 0.9600 . ?
C24 H24A 0.9600 . ?
C24 H24B 0.9600 . ?
C24 H24C 0.9600 . ?
S1' O2' 1.450(10) . ?
S1' C24' 1.789(10) . ?
S1' C23' 1.790(10) . ?
C23' H23D 0.9600 . ?
C23' H23E 0.9600 . ?
C23' H23F 0.9600 . ?
C24' H24D 0.9600 . ?
C24' H24E 0.9600 . ?
C24' H24F 0.9600 . ?

loop_
_geom_torsion_atom_site_label_1
_geom_torsion_atom_site_label_2
_geom_torsion_atom_site_label_3
_geom_torsion_atom_site_label_4
_geom_torsion
_geom_torsion_site_symmetry_1
_geom_torsion_site_symmetry_2
_geom_torsion_site_symmetry_3
_geom_torsion_site_symmetry_4
_geom_torsion_publ_flag
I1 Hg2 I4 Hg1 -125.29(5) . . . 2_746 ?
I3 Hg2 I4 Hg1 4.55(5) . . . 2_746 ?
I2 Hg2 I4 Hg1 120.31(4) . . . 2_746 ?
C9 N1 C2 C1 90(2) . . . . ?
C3 N1 C2 C1 -88(2) . . . . ?
C9 N1 C3 C8 -2.0(16) . . . . ?
C2 N1 C3 C8 176.8(12) . . . . ?
C9 N1 C3 C4 178.7(16) . . . . ?
C2 N1 C3 C4 -2(3) . . . . ?
C8 C3 C4 C5 2(2) . . . . ?
N1 C3 C4 C5 -179.0(15) . . . . ?
C3 C4 C5 C6 -1(2) . . . . ?
C4 C5 C6 C7 1(2) . . . . ?
C5 C6 C7 C8 -2(2) . . . . ?
C4 C3 C8 N2 -179.9(14) . . . . ?
N1 C3 C8 N2 0.7(15) . . . . ?
C4 C3 C8 C7 -3(2) . . . . ?
N1 C3 C8 C7 177.9(13) . . . . ?
C9 N2 C8 C3 0.7(15) . . . . ?
C10 N2 C8 C3 -178.7(12) . . . . ?
C9 N2 C8 C7 -176.1(15) . . . . ?
C10 N2 C8 C7 5(2) . . . . ?
C6 C7 C8 C3 3(2) . . . . ?
C6 C7 C8 N2 179.1(14) . . . . ?
C3 N1 C9 N2 2.4(16) . . . . ?
C2 N1 C9 N2 -176.3(12) . . . . ?
C3 N1 C9 Hg1 -167.0(12) . . . . ?
C2 N1 C9 Hg1 14(2) . . . . ?
C8 N2 C9 N1 -2.0(15) . . . . ?
C10 N2 C9 N1 177.5(12) . . . . ?
C8 N2 C9 Hg1 169.2(9) . . . . ?
C10 N2 C9 Hg1 -11.4(18) . . . . ?
C22 Hg1 C9 N1 126.6(16) . . . . ?
I4 Hg1 C9 N1 -101.0(14) 2_756 . . . ?
C22 Hg1 C9 N2 -42(2) . . . . ?
I4 Hg1 C9 N2 90.5(11) 2_756 . . . ?
C9 N2 C10 C11 82.9(18) . . . . ?
C8 N2 C10 C11 -97.7(16) . . . . ?
C12 O1 C11 C10 -170.6(13) . . . . ?
N2 C10 C11 O1 -57.0(17) . . . . ?
C11 O1 C12 C13 -178.6(13) . . . . ?
C22 N3 C13 C12 79.4(19) . . . . ?
C14 N3 C13 C12 -97.1(16) . . . . ?
O1 C12 C13 N3 -72.6(17) . . . . ?
C22 N3 C14 C15 178.8(15) . . . . ?
C13 N3 C14 C15 -4(2) . . . . ?
C22 N3 C14 C19 5.9(16) . . . . ?
C13 N3 C14 C19 -177.0(14) . . . . ?
C19 C14 C15 C16 -5(2) . . . . ?
N3 C14 C15 C16 -176.9(15) . . . . ?
C14 C15 C16 C17 1(2) . . . . ?
C15 C16 C17 C18 1(3) . . . . ?
C16 C17 C18 C19 1(2) . . . . ?
C15 C14 C19 N4 -179.2(14) . . . . ?
N3 C14 C19 N4 -5.8(16) . . . . ?
C15 C14 C19 C18 8(2) . . . . ?
N3 C14 C19 C18 -179.1(14) . . . . ?
C22 N4 C19 C14 4.0(17) . . . . ?
C20 N4 C19 C14 -175.7(14) . . . . ?
C22 N4 C19 C18 176.1(17) . . . . ?
C20 N4 C19 C18 -4(3) . . . . ?
C17 C18 C19 C14 -5(2) . . . . ?
C17 C18 C19 N4 -176.1(17) . . . . ?
C22 N4 C20 C21 111.6(18) . . . . ?
C19 N4 C20 C21 -69(2) . . . . ?
C19 N4 C22 N3 -0.2(16) . . . . ?
C20 N4 C22 N3 179.5(14) . . . . ?
C19 N4 C22 Hg1 -174.2(11) . . . . ?
C20 N4 C22 Hg1 5(2) . . . . ?
C14 N3 C22 N4 -3.6(15) . . . . ?
C13 N3 C22 N4 179.4(14) . . . . ?
C14 N3 C22 Hg1 171.3(9) . . . . ?
C13 N3 C22 Hg1 -5.7(19) . . . . ?
C9 Hg1 C22 N4 152.6(14) . . . . ?
I4 Hg1 C22 N4 23.7(14) 2_756 . . . ?
C9 Hg1 C22 N3 -21(2) . . . . ?
I4 Hg1 C22 N3 -149.8(9) 2_756 . . . ?
